data_7017279
loop_
_publ_author_name
'Aaker\"oy, Christer B'
'Sinha, Abhijeet S.'
'Chopade, Prashant D.'
'Desper, John'

_publ_section_title
;
 Halogen bonding or close packing? Examining the structural landscape in a
 series of Cu(ii)-acac complexes.
;
_journal_issue 45
_journal_name_full 'Dalton transactions (Cambridge, England : 2003)'
_journal_page_first 12160
_journal_page_last 12168
_journal_paper_doi 10.1039/c1dt10911a
_journal_volume 40
_journal_year 2011
_chemical_formula_moiety 'C11 H11 I O2'
_chemical_formula_sum 'C11 H11 I O2'
_chemical_formula_weight 302.10
_chemical_name_systematic
;
PC-7-3-Iacac 2-(4-iodophenyl)-2,4-pentanedione
;
_space_group_IT_number 62
_symmetry_cell_setting orthorhombic
_symmetry_space_group_name_Hall '-P 2ac 2n'
_symmetry_space_group_name_H-M 'P n m a'
_atom_sites_solution_hydrogens geom
_atom_sites_solution_primary direct
_atom_sites_solution_secondary difmap
_audit_creation_method SHELXL-97
_cell_angle_alpha 90.00
_cell_angle_beta 90.00
_cell_angle_gamma 90.00
_cell_formula_units_Z 4
_cell_length_a 21.0708(12)
_cell_length_b 6.9034(4)
_cell_length_c 7.3624(4)
_cell_measurement_reflns_used 9926
_cell_measurement_temperature 120(2)
_cell_measurement_theta_max 33.71
_cell_measurement_theta_min 2.93
_cell_volume 1070.94(10)
_computing_cell_refinement 'Bruker SAINT'
_computing_data_collection 'Bruker APEX2'
_computing_data_reduction 'Bruker SAINT'
_computing_molecular_graphics 'Bruker SHELXTL'
_computing_publication_material 'Bruker SHELXTL'
_computing_structure_refinement 'SHELXL-97 (Sheldrick, 2008)'
_computing_structure_solution 'SHELXS-97 (Sheldrick, 2008)'
_diffrn_ambient_temperature 120(2)
_diffrn_measured_fraction_theta_full 1.000
_diffrn_measured_fraction_theta_max 1.000
_diffrn_measurement_device_type 'Bruker APEX-II CCD'
_diffrn_measurement_method '\f and \w scans'
_diffrn_radiation_monochromator graphite
_diffrn_radiation_source 'fine-focus sealed tube'
_diffrn_radiation_type MoK\a
_diffrn_radiation_wavelength 0.71073
_diffrn_reflns_av_R_equivalents 0.0526
_diffrn_reflns_av_sigmaI/netI 0.0222
_diffrn_reflns_limit_h_max 32
_diffrn_reflns_limit_h_min -29
_diffrn_reflns_limit_k_max 9
_diffrn_reflns_limit_k_min -10
_diffrn_reflns_limit_l_max 11
_diffrn_reflns_limit_l_min -10
_diffrn_reflns_number 28491
_diffrn_reflns_theta_full 33.73
_diffrn_reflns_theta_max 33.73
_diffrn_reflns_theta_min 1.93
_exptl_absorpt_coefficient_mu 2.961
_exptl_absorpt_correction_T_max 0.7176
_exptl_absorpt_correction_T_min 0.4910
_exptl_absorpt_correction_type multi-scan
_exptl_absorpt_process_details SADABS
_exptl_crystal_colour colourless
_exptl_crystal_density_diffrn 1.874
_exptl_crystal_density_method 'not measured'
_exptl_crystal_description prism
_exptl_crystal_F_000 584
_exptl_crystal_size_max 0.28
_exptl_crystal_size_mid 0.18
_exptl_crystal_size_min 0.12
_refine_diff_density_max 0.464
_refine_diff_density_min -0.405
_refine_diff_density_rms 0.078
_refine_ls_extinction_method none
_refine_ls_goodness_of_fit_ref 1.068
_refine_ls_hydrogen_treatment mixed
_refine_ls_matrix_type full
_refine_ls_number_parameters 83
_refine_ls_number_reflns 2293
_refine_ls_number_restraints 0
_refine_ls_restrained_S_all 1.068
_refine_ls_R_factor_all 0.0209
_refine_ls_R_factor_gt 0.0186
_refine_ls_shift/su_max 0.003
_refine_ls_shift/su_mean 0.000
_refine_ls_structure_factor_coef Fsqd
_refine_ls_weighting_details 'calc w=1/[\s^2^(Fo^2^)+(0.0200P)^2^+0.4500P] where P=(Fo^2^+2Fc^2^)/3'
_refine_ls_weighting_scheme calc
_refine_ls_wR_factor_gt 0.0467
_refine_ls_wR_factor_ref 0.0478
_reflns_number_gt 2112
_reflns_number_total 2293
_reflns_threshold_expression >2sigma(I)
_cod_data_source_file c1dt10911a.txt
_cod_data_source_block 5
_cod_depositor_comments
;
The following automatic conversions were performed:

'_symmetry_cell_setting' value 'Orthorhombic' changed to
'orthorhombic' according to
/home/saulius/struct/CIF-dictionaries/cif_core.dic dictionary named
'cif_core.dic' version 2.4.1 from 2010-06-29.

Automatic conversion script
Id: cif_fix_values 1715 2011-07-08 13:25:40Z adriana 
;
_cod_original_sg_symbol_H-M Pnma
_cod_database_code 7017279

loop_
_symmetry_equiv_pos_as_xyz
'x, y, z'
'-x+1/2, -y, z+1/2'
'-x, y+1/2, -z'
'x+1/2, -y+1/2, -z+1/2'
'-x, -y, -z'
'x-1/2, y, -z-1/2'
'x, -y-1/2, z'
'-x-1/2, y-1/2, z-1/2'

loop_
_atom_site_label
_atom_site_type_symbol
_atom_site_fract_x
_atom_site_fract_y
_atom_site_fract_z
_atom_site_U_iso_or_equiv
_atom_site_adp_type
_atom_site_occupancy
_atom_site_symmetry_multiplicity
_atom_site_calc_flag
_atom_site_refinement_flags
I1 I 0.448932(5) 0.2500 0.126393(15) 0.02357(4) Uani 1 2 d S
C11 C 0.64514(8) 0.2500 0.9099(2) 0.0228(3) Uani 1 2 d S
H11A H 0.6492 0.1475 1.0013 0.034 Uiso 0.50 1 calc PR
H11B H 0.6072 0.2267 0.8360 0.034 Uiso 0.50 1 calc PR
H11C H 0.6414 0.3758 0.9707 0.034 Uiso 0.50 1 calc PR
C12 C 0.70239(7) 0.2500 0.7908(2) 0.0182(3) Uani 1 2 d S
O12 O 0.75677(7) 0.2500 0.88120(16) 0.0238(3) Uani 1 2 d S
H12 H 0.7871(13) 0.2500 0.793(4) 0.029 Uiso 1 2 d S
C13 C 0.70127(7) 0.2500 0.6030(2) 0.0168(3) Uani 1 2 d S
C14 C 0.76064(7) 0.2500 0.5070(2) 0.0193(3) Uani 1 2 d S
O14 O 0.81340(6) 0.2500 0.58904(18) 0.0268(3) Uani 1 2 d S
C15 C 0.76097(8) 0.2500 0.3035(2) 0.0233(3) Uani 1 2 d S
H15A H 0.7319 0.3499 0.2588 0.035 Uiso 0.50 1 calc PR
H15B H 0.7473 0.1229 0.2590 0.035 Uiso 0.50 1 calc PR
H15C H 0.8040 0.2772 0.2597 0.035 Uiso 0.50 1 calc PR
C21 C 0.64092(7) 0.2500 0.4986(2) 0.0163(2) Uani 1 2 d S
C22 C 0.61245(5) 0.07648(17) 0.44586(16) 0.0204(2) Uani 1 1 d .
H22 H 0.6309 -0.0429 0.4824 0.024 Uiso 1 1 calc R
C23 C 0.55756(5) 0.0750(2) 0.34072(18) 0.0214(2) Uani 1 1 d .
H23 H 0.5386 -0.0441 0.3055 0.026 Uiso 1 1 calc R
C24 C 0.53078(7) 0.2500 0.2879(2) 0.0182(3) Uani 1 2 d S

loop_
_atom_site_aniso_label
_atom_site_aniso_U_11
_atom_site_aniso_U_22
_atom_site_aniso_U_33
_atom_site_aniso_U_23
_atom_site_aniso_U_13
_atom_site_aniso_U_12
I1 0.01562(6) 0.03478(7) 0.02030(6) 0.000 -0.00472(3) 0.000
C11 0.0189(7) 0.0332(9) 0.0162(6) 0.000 0.0025(5) 0.000
C12 0.0179(6) 0.0221(7) 0.0147(6) 0.000 -0.0014(5) 0.000
O12 0.0188(6) 0.0379(7) 0.0147(5) 0.000 -0.0037(4) 0.000
C13 0.0145(6) 0.0227(7) 0.0131(6) 0.000 -0.0004(4) 0.000
C14 0.0155(6) 0.0268(8) 0.0155(6) 0.000 -0.0002(5) 0.000
O14 0.0148(5) 0.0461(8) 0.0194(5) 0.000 -0.0011(4) 0.000
C15 0.0215(7) 0.0340(9) 0.0145(6) 0.000 0.0017(5) 0.000
C21 0.0136(6) 0.0213(7) 0.0140(6) 0.000 -0.0003(4) 0.000
C22 0.0186(4) 0.0205(5) 0.0220(5) 0.0007(4) -0.0040(4) 0.0007(4)
C23 0.0192(5) 0.0223(5) 0.0227(5) -0.0022(4) -0.0038(4) -0.0019(4)
C24 0.0123(6) 0.0264(7) 0.0158(6) 0.000 -0.0011(5) 0.000

loop_
_atom_type_symbol
_atom_type_description
_atom_type_scat_dispersion_real
_atom_type_scat_dispersion_imag
_atom_type_scat_source
C C 0.0033 0.0016 'International Tables Vol C Tables 4.2.6.8 and 6.1.1.4'
H H 0.0000 0.0000 'International Tables Vol C Tables 4.2.6.8 and 6.1.1.4'
O O 0.0106 0.0060 'International Tables Vol C Tables 4.2.6.8 and 6.1.1.4'
I I -0.4742 1.8119 'International Tables Vol C Tables 4.2.6.8 and 6.1.1.4'

loop_
_geom_angle_atom_site_label_1
_geom_angle_atom_site_label_2
_geom_angle_atom_site_label_3
_geom_angle
_geom_angle_site_symmetry_1
_geom_angle_site_symmetry_3
C12 C11 H11A 109.5 . .
C12 C11 H11B 109.5 . .
H11A C11 H11B 109.5 . .
C12 C11 H11C 109.5 . .
H11A C11 H11C 109.5 . .
H11B C11 H11C 109.5 . .
O12 C12 C13 121.12(15) . .
O12 C12 C11 113.86(14) . .
C13 C12 C11 125.03(15) . .
C12 O12 H12 104.3(16) . .
C12 C13 C14 118.49(14) . .
C12 C13 C21 122.13(14) . .
C14 C13 C21 119.38(13) . .
O14 C14 C13 122.03(14) . .
O14 C14 C15 118.24(15) . .
C13 C14 C15 119.73(14) . .
C14 C15 H15A 109.5 . .
C14 C15 H15B 109.5 . .
H15A C15 H15B 109.5 . .
C14 C15 H15C 109.5 . .
H15A C15 H15C 109.5 . .
H15B C15 H15C 109.5 . .
C22 C21 C22 118.34(14) . 7_565
C22 C21 C13 120.81(7) . .
C22 C21 C13 120.81(7) 7_565 .
C23 C22 C21 121.23(11) . .
C23 C22 H22 119.4 . .
C21 C22 H22 119.4 . .
C24 C23 C22 119.16(12) . .
C24 C23 H23 120.4 . .
C22 C23 H23 120.4 . .
C23 C24 C23 120.87(15) 7_565 .
C23 C24 I1 119.57(7) 7_565 .
C23 C24 I1 119.57(7) . .

loop_
_geom_bond_atom_site_label_1
_geom_bond_atom_site_label_2
_geom_bond_distance
_geom_bond_site_symmetry_2
I1 C24 2.0949(15) .
C11 C12 1.491(2) .
C11 H11A 0.9800 .
C11 H11B 0.9800 .
C11 H11C 0.9800 .
C12 O12 1.325(2) .
C12 C13 1.383(2) .
O12 H12 0.91(3) .
C13 C14 1.437(2) .
C13 C21 1.486(2) .
C14 O14 1.265(2) .
C14 C15 1.498(2) .
C15 H15A 0.9800 .
C15 H15B 0.9800 .
C15 H15C 0.9800 .
C21 C22 1.3950(14) .
C21 C22 1.3950(14) 7_565
C22 C23 1.3917(16) .
C22 H22 0.9500 .
C23 C24 1.3886(15) .
C23 H23 0.9500 .
C24 C23 1.3886(15) 7_565

loop_
_geom_hbond_atom_site_label_D
_geom_hbond_atom_site_label_H
_geom_hbond_atom_site_label_A
_geom_hbond_distance_DH
_geom_hbond_distance_HA
_geom_hbond_distance_DA
_geom_hbond_angle_DHA
O12 H12 O14 0.91(3) 1.60(3) 2.4598(18) 156(3)

loop_
_geom_torsion_atom_site_label_1
_geom_torsion_atom_site_label_2
_geom_torsion_atom_site_label_3
_geom_torsion_atom_site_label_4
_geom_torsion
_geom_torsion_site_symmetry_1
_geom_torsion_site_symmetry_4
O12 C12 C13 C14 0.0 . .
C11 C12 C13 C14 180.0 . .
O12 C12 C13 C21 180.0 . .
C11 C12 C13 C21 0.0 . .
C12 C13 C14 O14 0.0 . .
C21 C13 C14 O14 180.0 . .
C12 C13 C14 C15 180.0 . .
C21 C13 C14 C15 0.0 . .
C12 C13 C21 C22 -91.06(12) . .
C14 C13 C21 C22 88.94(12) . .
C12 C13 C21 C22 91.06(12) . 7_565
C14 C13 C21 C22 -88.94(12) . 7_565
C22 C21 C22 C23 1.0(2) 7_565 .
C13 C21 C22 C23 -176.92(13) . .
C21 C22 C23 C24 -0.1(2) . .
C22 C23 C24 C23 -0.9(2) . 7_565
C22 C23 C24 I1 179.09(10) . .
